data_2021922
loop_
_publ_author_name
'Shukla, Rahul'
'Ruzi\'e, Christian'
'Schweicher, Guillaume'
'Kennedy, Alan R.'
'Geerts, Yves H.'
'Chopra, Deepak'
'Chattopadhyay, Basab'

_publ_section_title
;
 Insight from electron density and energy framework analysis on the
 structural features of F&#x000D; x&#x000D; -TCNQ (x = 0, 2, 4) family of
 molecules
;
_journal_coeditor_code AW5018SUP1
_journal_issue 1
_journal_name_full 'Acta Crystallographica Section B Structural Science, Crystal Engineering and Materials'
_journal_page_first 71
_journal_paper_doi 10.1107/S2052520618017109
_journal_volume 75
_journal_year 2019
_chemical_formula_moiety 'C12 F4 N4'
_chemical_formula_sum 'C12 F4 N4'
_chemical_formula_weight 276.16
_space_group_crystal_system orthorhombic
_space_group_IT_number 61
_space_group_name_Hall '-P 2ac 2ab'
_space_group_name_H-M_alt 'P b c a'
_audit_creation_method SHELXL-2014/7
_cell_angle_alpha 90
_cell_angle_beta 90
_cell_angle_gamma 90
_cell_formula_units_Z 4
_cell_length_a 9.1905(18)
_cell_length_b 8.0558(17)
_cell_length_c 14.564(3)
_cell_measurement_reflns_used 4348
_cell_measurement_temperature 100(2)
_cell_measurement_theta_max 29.78
_cell_measurement_theta_min 2.80
_cell_volume 1078.3(4)
_computing_structure_refinement 'SHELXL-2014/7 (Sheldrick, 2014)'
_diffrn_ambient_temperature 100(2)
_diffrn_measured_fraction_theta_full 1.000
_diffrn_measured_fraction_theta_max 1.000
_diffrn_measurement_device_type 'Bruker APEX-II CCD'
_diffrn_measurement_method '\f and \w scans'
_diffrn_radiation_type MoK\a
_diffrn_radiation_wavelength 0.71073
_diffrn_reflns_av_R_equivalents 0.1815
_diffrn_reflns_av_unetI/netI 0.0825
_diffrn_reflns_Laue_measured_fraction_full 1.000
_diffrn_reflns_Laue_measured_fraction_max 1.000
_diffrn_reflns_limit_h_max 13
_diffrn_reflns_limit_h_min -13
_diffrn_reflns_limit_k_max 11
_diffrn_reflns_limit_k_min -11
_diffrn_reflns_limit_l_max 20
_diffrn_reflns_limit_l_min -20
_diffrn_reflns_number 24791
_diffrn_reflns_point_group_measured_fraction_full 1.000
_diffrn_reflns_point_group_measured_fraction_max 1.000
_diffrn_reflns_theta_full 25.242
_diffrn_reflns_theta_max 30.570
_diffrn_reflns_theta_min 2.797
_exptl_absorpt_coefficient_mu 0.157
_exptl_absorpt_correction_type none
_exptl_crystal_colour yellow
_exptl_crystal_density_diffrn 1.701
_exptl_crystal_description block
_exptl_crystal_F_000 544
_exptl_crystal_size_max 0.33
_exptl_crystal_size_mid 0.12
_exptl_crystal_size_min 0.11
_exptl_transmission_factor_max 0.7461
_exptl_transmission_factor_min 0.5622
_refine_diff_density_max 0.358
_refine_diff_density_min -0.372
_refine_diff_density_rms 0.081
_refine_ls_extinction_method none
_refine_ls_goodness_of_fit_ref 1.119
_refine_ls_hydrogen_treatment undef
_refine_ls_matrix_type full
_refine_ls_number_parameters 91
_refine_ls_number_reflns 1658
_refine_ls_number_restraints 0
_refine_ls_restrained_S_all 1.119
_refine_ls_R_factor_all 0.1403
_refine_ls_R_factor_gt 0.0708
_refine_ls_shift/su_max 0.000
_refine_ls_shift/su_mean 0.000
_refine_ls_structure_factor_coef Fsqd
_refine_ls_weighting_details 'w=1/[\s^2^(Fo^2^)+(0.0424P)^2^+0.8314P] where P=(Fo^2^+2Fc^2^)/3'
_refine_ls_weighting_scheme calc
_refine_ls_wR_factor_gt 0.1147
_refine_ls_wR_factor_ref 0.1330
_reflns_Friedel_coverage 0.000
_reflns_number_gt 1024
_reflns_number_total 1658
_reflns_threshold_expression 'I > 2\s(I)'
_cod_data_source_file aw5018sup1.cif
_cod_data_source_block F4-TCNQ
_cod_database_code 2021922
_shelx_shelxl_version_number 2014/7
_shelx_space_group_comment
;
The symmetry employed for this shelxl refinement is uniquely defined
by the following loop, which should always be used as a source of
symmetry information in preference to the above space-group names.
They are only intended as comments.
;

loop_
_space_group_symop_operation_xyz
'x, y, z'
'x+1/2, -y+1/2, -z'
'-x, y+1/2, -z+1/2'
'-x+1/2, -y, z+1/2'
'-x, -y, -z'
'-x-1/2, y-1/2, z'
'x, -y-1/2, z-1/2'
'x-1/2, y, -z-1/2'

loop_
_atom_site_label
_atom_site_type_symbol
_atom_site_fract_x
_atom_site_fract_y
_atom_site_fract_z
_atom_site_U_iso_or_equiv
_atom_site_adp_type
_atom_site_occupancy
_atom_site_site_symmetry_order
_atom_site_calc_flag
F2 F 0.34968(13) 0.99415(17) 0.33988(8) 0.0213(3) Uani 1 1 d
F1 F 0.34137(13) 1.26315(16) 0.44053(9) 0.0204(3) Uani 1 1 d
N1 N 0.3887(2) 0.6728(3) 0.23144(14) 0.0282(5) Uani 1 1 d
N2 N 0.6559(2) 0.4467(3) 0.42763(14) 0.0238(5) Uani 1 1 d
C1 C 0.4446(2) 0.6989(3) 0.30024(16) 0.0190(5) Uani 1 1 d
C3 C 0.5166(2) 0.7150(3) 0.38750(15) 0.0159(5) Uani 1 1 d
C4 C 0.5081(2) 0.8521(3) 0.44267(14) 0.0150(5) Uani 1 1 d
C6 C 0.4200(2) 1.1343(3) 0.47016(15) 0.0158(5) Uani 1 1 d
C5 C 0.4255(2) 0.9975(3) 0.41807(14) 0.0147(5) Uani 1 1 d
C2 C 0.5975(2) 0.5685(3) 0.41154(15) 0.0180(5) Uani 1 1 d

loop_
_atom_site_aniso_label
_atom_site_aniso_U_11
_atom_site_aniso_U_22
_atom_site_aniso_U_33
_atom_site_aniso_U_23
_atom_site_aniso_U_13
_atom_site_aniso_U_12
F2 0.0203(6) 0.0229(7) 0.0205(7) 0.0038(6) -0.0101(5) -0.0010(6)
F1 0.0191(7) 0.0171(7) 0.0251(7) 0.0045(6) -0.0058(6) 0.0051(6)
N1 0.0291(11) 0.0327(13) 0.0229(11) -0.0005(10) -0.0016(9) 0.0025(10)
N2 0.0203(10) 0.0250(11) 0.0261(11) -0.0027(9) -0.0004(9) 0.0017(9)
C1 0.0183(11) 0.0186(12) 0.0200(12) 0.0007(10) 0.0043(9) 0.0005(10)
C3 0.0110(9) 0.0188(12) 0.0179(11) 0.0033(9) 0.0019(8) -0.0014(9)
C4 0.0099(9) 0.0190(12) 0.0160(11) 0.0047(9) 0.0021(8) -0.0012(9)
C6 0.0098(10) 0.0179(12) 0.0198(11) 0.0076(9) -0.0005(8) -0.0002(9)
C5 0.0107(9) 0.0197(12) 0.0137(10) 0.0037(9) -0.0028(8) -0.0022(9)
C2 0.0138(10) 0.0214(13) 0.0187(11) -0.0025(10) 0.0031(9) -0.0015(10)

loop_
_atom_type_symbol
_atom_type_description
_atom_type_scat_dispersion_real
_atom_type_scat_dispersion_imag
_atom_type_scat_source
C C 0.0033 0.0016 'International Tables Vol C Tables 4.2.6.8 and 6.1.1.4'
N N 0.0061 0.0033 'International Tables Vol C Tables 4.2.6.8 and 6.1.1.4'
F F 0.0171 0.0103 'International Tables Vol C Tables 4.2.6.8 and 6.1.1.4'

loop_
_geom_angle_atom_site_label_1
_geom_angle_atom_site_label_2
_geom_angle_atom_site_label_3
_geom_angle
_geom_angle_site_symmetry_1
_geom_angle_site_symmetry_3
N1 C1 C3 174.6(3) . .
C4 C3 C2 123.3(2) . .
C4 C3 C1 124.4(2) . .
C2 C3 C1 112.3(2) . .
C3 C4 C6 123.7(2) . 5_676
C3 C4 C5 122.71(19) . .
C6 C4 C5 113.60(19) 5_676 .
F1 C6 C5 118.47(19) . .
F1 C6 C4 118.4(2) . 5_676
C5 C6 C4 123.2(2) . 5_676
F2 C5 C6 118.7(2) . .
F2 C5 C4 118.1(2) . .
C6 C5 C4 123.21(19) . .
N2 C2 C3 175.9(2) . .

loop_
_geom_bond_atom_site_label_1
_geom_bond_atom_site_label_2
_geom_bond_distance
_geom_bond_site_symmetry_2
F2 C5 1.335(2) .
F1 C6 1.337(2) .
N1 C1 1.146(3) .
N2 C2 1.143(3) .
C1 C3 1.439(3) .
C3 C4 1.368(3) .
C3 C2 1.438(3) .
C4 C6 1.436(3) 5_676
C4 C5 1.441(3) .
C6 C5 1.338(3) .
C6 C4 1.436(3) 5_676

loop_
_geom_torsion_atom_site_label_1
_geom_torsion_atom_site_label_2
_geom_torsion_atom_site_label_3
_geom_torsion_atom_site_label_4
_geom_torsion
_geom_torsion_site_symmetry_1
_geom_torsion_site_symmetry_4
C2 C3 C4 C6 0.7(3) . 5_676
C1 C3 C4 C6 179.6(2) . 5_676
C2 C3 C4 C5 -179.41(19) . .
C1 C3 C4 C5 -0.5(3) . .
F1 C6 C5 F2 -1.5(3) . .
C4 C6 C5 F2 177.06(19) 5_676 .
F1 C6 C5 C4 179.24(18) . .
C4 C6 C5 C4 -2.2(4) 5_676 .
C3 C4 C5 F2 2.8(3) . .
C6 C4 C5 F2 -177.26(18) 5_676 .
C3 C4 C5 C6 -177.9(2) . .
C6 C4 C5 C6 2.0(3) 5_676 .
